data_8101694
loop_
_publ_author_name
'L. Yong'
'S. D. Hoffmann'
'T. F. F\"assler'

_publ_section_title
;
Crystal structure of tris[([2.2.2]crypt)potassium] nonastannide ethylenediamine 
hemisolvate, [K(C~18~H~36~N~2~O~6~)]~3~Sn~9~ &#x00B7; &#x00BD;C~2~H~8~N~2~
;
_journal_issue 1
_journal_name_full 'Zeitschrift f\"ur Kristallographie - New Crystal Structures'
_journal_page_first 49
_journal_page_last 52
_journal_volume 220
_journal_year 2005
_chemical_formula_moiety '[K([2.2.2]crypt)]3[Sn9](C2H8N2)0.5'
_chemical_formula_sum 'C55 H112 K3 N7 O18 Sn9'
_chemical_formula_weight 2345.03
_chemical_melting_point ?
_chemical_name_systematic
;
tri[potassium([2.2.2]crypt)]nonastannide ethylenediamine hemisolvate
;
_space_group_IT_number 2
_symmetry_cell_setting triclinic
_symmetry_space_group_name_Hall '-P 1'
_symmetry_space_group_name_H-M 'P -1'
_atom_sites_solution_hydrogens geom
_atom_sites_solution_primary direct
_atom_sites_solution_secondary difmap
_audit_creation_method SHELXL-97
_cell_angle_alpha 92.7499(3)
_cell_angle_beta 96.5942(3)
_cell_angle_gamma 111.6478(2)
_cell_formula_units_Z 2
_cell_length_a 14.8163(1)
_cell_length_b 16.1125(1)
_cell_length_c 20.1823(1)
_cell_measurement_reflns_used 16282
_cell_measurement_temperature 120(2)
_cell_measurement_theta_max 25.35
_cell_measurement_theta_min 1.00
_cell_volume 4427.28(5)
_computing_cell_refinement 'DENZO (Nonius, 2001b)'
_computing_data_collection 'Kappa-CCD Control Software (Nonius, 2001a)'
_computing_data_reduction 'DENZO (Nonius, 2001b)'
_computing_structure_refinement 'SHELXL-97 (Sheldrick, 1997)'
_computing_structure_solution 'SHELXS-97 (Sheldrick, 1990)'
_diffrn_ambient_temperature 120(2)
_diffrn_detector 'CCD plate '
_diffrn_detector_area_resol_mean '18 # 9 for binned mode'
_diffrn_measured_fraction_theta_full 0.997
_diffrn_measured_fraction_theta_max 0.997
_diffrn_measurement_device '\k-geometry diffractometer '
_diffrn_measurement_device_type 'Nonius \k-CCD'
_diffrn_measurement_method 'phi and omega rotation '
_diffrn_radiation_monochromator graphite
_diffrn_radiation_source 'NONIUS FR 591 rotating anode'
_diffrn_radiation_type MoK\a
_diffrn_radiation_wavelength 0.71073
_diffrn_reflns_av_R_equivalents 0.058
_diffrn_reflns_av_sigmaI/netI 0.0341
_diffrn_reflns_limit_h_max 17
_diffrn_reflns_limit_h_min -17
_diffrn_reflns_limit_k_max 19
_diffrn_reflns_limit_k_min -19
_diffrn_reflns_limit_l_max 24
_diffrn_reflns_limit_l_min 0
_diffrn_reflns_number 16285
_diffrn_reflns_theta_full 25.41
_diffrn_reflns_theta_max 25.41
_diffrn_reflns_theta_min 1.02
_diffrn_standards_decay_% 0
_exptl_absorpt_coefficient_mu 2.691
_exptl_absorpt_correction_T_max none
_exptl_absorpt_correction_T_min none
_exptl_absorpt_correction_type none
_exptl_absorpt_process_details none
_exptl_crystal_colour 'dark brown'
_exptl_crystal_density_diffrn 1.759
_exptl_crystal_density_meas ?
_exptl_crystal_density_method 'not measured'
_exptl_crystal_description plate
_exptl_crystal_F_000 2284
_exptl_crystal_size_max 0.50
_exptl_crystal_size_mid 0.40
_exptl_crystal_size_min 0.20
_refine_diff_density_max 3.247
_refine_diff_density_min -1.496
_refine_diff_density_rms 0.164
_refine_ls_extinction_method none
_refine_ls_goodness_of_fit_ref 1.056
_refine_ls_hydrogen_treatment mixed
_refine_ls_matrix_type full
_refine_ls_number_parameters 829
_refine_ls_number_reflns 16285
_refine_ls_number_restraints 0
_refine_ls_restrained_S_all 1.056
_refine_ls_R_factor_all 0.0528
_refine_ls_R_factor_gt 0.0391
_refine_ls_shift/su_max 0.001
_refine_ls_shift/su_mean 0.000
_refine_ls_structure_factor_coef Fsqd
_refine_ls_weighting_details 'calc w=1/[\s^2^(Fo^2^)+(0.0531P)^2^+13.1542P] where P=(Fo^2^+2Fc^2^)/3'
_refine_ls_weighting_scheme calc
_refine_ls_wR_factor_gt 0.1015
_refine_ls_wR_factor_ref 0.1064
_reflns_number_gt 13197
_reflns_number_total 16285
_reflns_threshold_expression >2sigma(I)
_cod_data_source_file 1267-1422.cff
_cod_data_source_block li_003a
_cod_depositor_comments
;
The following automatic conversions were performed:

'_chemical_melting_point' value 'not measured' was changed to '?' -
the value is undefined or not given.

Automatic conversion script
Id: cif_fix_values 1569 2011-02-09 13:29:24Z adriana 

The following automatic conversions were performed:

'_exptl_crystal_density_meas' value 'not measured' was changed to '?'
- the value is perceived as not measured.

Automatic conversion script
Id: cif_fix_values 3008 2015-01-20 13:52:24Z robertas 
;
_cod_original_sg_symbol_H-M P-1
_cod_database_code 8101694

loop_
_symmetry_equiv_pos_as_xyz
'x, y, z'
'-x, -y, -z'

loop_
_atom_site_label
_atom_site_type_symbol
_atom_site_fract_x
_atom_site_fract_y
_atom_site_fract_z
_atom_site_U_iso_or_equiv
_atom_site_adp_type
_atom_site_occupancy
_atom_site_symmetry_multiplicity
_atom_site_Wyckoff_symbol
_atom_site_calc_flag
_atom_site_refinement_flags
_atom_site_disorder_assembly
_atom_site_disorder_group
C1 C 0.9609(4) 0.7391(4) 0.0462(3) 0.0400(15) Uani 1 2 i d . . .
H1A H 0.9078 0.6917 0.0640 0.048 Uiso 1 2 i calc R . .
H1B H 0.9496 0.7271 -0.0033 0.048 Uiso 1 2 i calc R . .
C2 C 0.9559(5) 0.8286(4) 0.0647(3) 0.0424(15) Uani 1 2 i d . . .
H2A H 1.0081 0.8765 0.0466 0.051 Uiso 1 2 i calc R . .
H2B H 0.8916 0.8290 0.0453 0.051 Uiso 1 2 i calc R . .
C3 C 0.9580(5) 0.9264(4) 0.1568(3) 0.0425(15) Uani 1 2 i d . . .
H3A H 0.8923 0.9242 0.1381 0.051 Uiso 1 2 i calc R . .
H3B H 1.0081 0.9776 0.1399 0.051 Uiso 1 2 i calc R . .
C4 C 0.9705(4) 0.9377(4) 0.2299(3) 0.0391(15) Uani 1 2 i d . . .
H4A H 0.9563 0.9905 0.2448 0.047 Uiso 1 2 i calc R . .
H4B H 0.9234 0.8842 0.2465 0.047 Uiso 1 2 i calc R . .
C5 C 1.0889(4) 0.9789(4) 0.3279(3) 0.0360(14) Uani 1 2 i d . . .
H5A H 1.0408 0.9349 0.3518 0.043 Uiso 1 2 i calc R . .
H5B H 1.0825 1.0376 0.3353 0.043 Uiso 1 2 i calc R . .
C6 C 1.1906(4) 0.9872(4) 0.3547(3) 0.0373(14) Uani 1 2 i d . . .
H6A H 1.2372 1.0291 0.3287 0.045 Uiso 1 2 i calc R . .
H6B H 1.2062 1.0141 0.4018 0.045 Uiso 1 2 i calc R . .
C7 C 1.0465(5) 0.6409(4) 0.0725(3) 0.0371(14) Uani 1 2 i d . . .
H7A H 1.1130 0.6392 0.0805 0.044 Uiso 1 2 i calc R . .
H7B H 1.0151 0.6093 0.0276 0.044 Uiso 1 2 i calc R . .
C8 C 0.9878(4) 0.5912(4) 0.1243(3) 0.0400(15) Uani 1 2 i d . . .
H8A H 0.9218 0.5941 0.1180 0.048 Uiso 1 2 i calc R . .
H8B H 0.9798 0.5274 0.1191 0.048 Uiso 1 2 i calc R . .
C9 C 0.9775(4) 0.5934(4) 0.2400(3) 0.0369(14) Uani 1 2 i d . . .
H9A H 0.9496 0.5271 0.2318 0.044 Uiso 1 2 i calc R . .
H9B H 0.9226 0.6146 0.2379 0.044 Uiso 1 2 i calc R . .
C10 C 1.0383(4) 0.6214(4) 0.3081(3) 0.0335(13) Uani 1 2 i d . . .
H10A H 0.9987 0.5915 0.3426 0.040 Uiso 1 2 i calc R . .
H10B H 1.0955 0.6034 0.3094 0.040 Uiso 1 2 i calc R . .
C11 C 1.1340(5) 0.7460(4) 0.3842(3) 0.0381(14) Uani 1 2 i d . . .
H11A H 1.1964 0.7377 0.3810 0.046 Uiso 1 2 i calc R . .
H11B H 1.1023 0.7106 0.4197 0.046 Uiso 1 2 i calc R . .
C12 C 1.1538(5) 0.8439(4) 0.4009(3) 0.0382(14) Uani 1 2 i d . . .
H12A H 1.0906 0.8512 0.4025 0.046 Uiso 1 2 i calc R . .
H12B H 1.1930 0.8638 0.4459 0.046 Uiso 1 2 i calc R . .
C13 C 1.1288(4) 0.7825(4) 0.0288(3) 0.0375(14) Uani 1 2 i d . . .
H13A H 1.1257 0.8423 0.0238 0.045 Uiso 1 2 i calc R . .
H13B H 1.1100 0.7490 -0.0163 0.045 Uiso 1 2 i calc R . .
C14 C 1.2320(4) 0.7949(4) 0.0540(3) 0.0370(14) Uani 1 2 i d . . .
H14A H 1.2364 0.7356 0.0591 0.044 Uiso 1 2 i calc R . .
H14B H 1.2754 0.8247 0.0213 0.044 Uiso 1 2 i calc R . .
C15 C 1.3604(5) 0.8595(5) 0.1433(3) 0.0475(17) Uani 1 2 i d . . .
H15A H 1.4038 0.8792 0.1086 0.057 Uiso 1 2 i calc R . .
H15B H 1.3619 0.8017 0.1568 0.057 Uiso 1 2 i calc R . .
C16 C 1.3958(4) 0.9280(5) 0.2026(3) 0.0478(17) Uani 1 2 i d . . .
H16A H 1.4657 0.9404 0.2187 0.057 Uiso 1 2 i calc R . .
H16B H 1.3902 0.9847 0.1899 0.057 Uiso 1 2 i calc R . .
C17 C 1.3714(4) 0.9574(4) 0.3122(3) 0.0409(15) Uani 1 2 i d . . .
H17A H 1.3642 1.0141 0.3013 0.049 Uiso 1 2 i calc R . .
H17B H 1.4417 0.9705 0.3271 0.049 Uiso 1 2 i calc R . .
C18 C 1.3119(4) 0.9189(4) 0.3680(3) 0.0381(14) Uani 1 2 i d . . .
H18A H 1.3194 0.8620 0.3779 0.046 Uiso 1 2 i calc R . .
H18B H 1.3393 0.9613 0.4090 0.046 Uiso 1 2 i calc R . .
C19 C 1.1082(4) 0.2670(4) 0.5259(3) 0.0400(15) Uani 1 2 i d . . .
H19A H 1.0585 0.2872 0.5423 0.048 Uiso 1 2 i calc R . .
H19B H 1.0790 0.2007 0.5179 0.048 Uiso 1 2 i calc R . .
C20 C 1.1317(4) 0.3051(5) 0.4607(3) 0.0396(14) Uani 1 2 i d . . .
H20A H 1.0706 0.2902 0.4289 0.047 Uiso 1 2 i calc R . .
H20B H 1.1647 0.3713 0.4682 0.047 Uiso 1 2 i calc R . .
C21 C 1.2023(4) 0.2846(4) 0.3656(3) 0.0346(13) Uani 1 2 i d . . .
H21A H 1.2298 0.3502 0.3625 0.042 Uiso 1 2 i calc R . .
H21B H 1.1362 0.2595 0.3388 0.042 Uiso 1 2 i calc R . .
C22 C 1.2664(4) 0.2434(4) 0.3387(3) 0.0367(14) Uani 1 2 i d . . .
H22A H 1.2409 0.1785 0.3443 0.044 Uiso 1 2 i calc R . .
H22B H 1.2659 0.2503 0.2902 0.044 Uiso 1 2 i calc R . .
C23 C 1.4286(5) 0.2478(4) 0.3463(3) 0.0385(14) Uani 1 2 i d . . .
H23A H 1.4327 0.2603 0.2989 0.046 Uiso 1 2 i calc R . .
H23B H 1.4019 0.1819 0.3478 0.046 Uiso 1 2 i calc R . .
C24 C 1.5295(4) 0.2881(4) 0.3867(3) 0.0360(14) Uani 1 2 i d . . .
H24A H 1.5752 0.2690 0.3637 0.043 Uiso 1 2 i calc R . .
H24B H 1.5527 0.3543 0.3885 0.043 Uiso 1 2 i calc R . .
C25 C 1.2198(4) 0.3860(4) 0.6063(3) 0.0358(14) Uani 1 2 i d . . .
H25A H 1.1704 0.3872 0.6351 0.043 Uiso 1 2 i calc R . .
H25B H 1.2154 0.4226 0.5689 0.043 Uiso 1 2 i calc R . .
C26 C 1.3196(5) 0.4287(4) 0.6465(3) 0.0377(14) Uani 1 2 i d . . .
H26A H 1.3297 0.4899 0.6654 0.045 Uiso 1 2 i calc R . .
H26B H 1.3257 0.3930 0.6841 0.045 Uiso 1 2 i calc R . .
C27 C 1.4876(4) 0.4735(4) 0.6387(3) 0.0319(13) Uani 1 2 i d . . .
H27A H 1.4983 0.4349 0.6730 0.038 Uiso 1 2 i calc R . .
H27B H 1.4963 0.5321 0.6617 0.038 Uiso 1 2 i calc R . .
C28 C 1.5602(4) 0.4867(4) 0.5910(3) 0.0318(13) Uani 1 2 i d . . .
H28A H 1.5475 0.5229 0.5554 0.038 Uiso 1 2 i calc R . .
H28B H 1.6273 0.5195 0.6150 0.038 Uiso 1 2 i calc R . .
C29 C 1.6256(4) 0.4123(4) 0.5188(3) 0.0331(13) Uani 1 2 i d . . .
H29A H 1.6911 0.4505 0.5430 0.040 Uiso 1 2 i calc R . .
H29B H 1.6117 0.4419 0.4792 0.040 Uiso 1 2 i calc R . .
C30 C 1.6247(4) 0.3219(4) 0.4969(3) 0.0327(13) Uani 1 2 i d . . .
H30A H 1.6796 0.3300 0.4709 0.039 Uiso 1 2 i calc R . .
H30B H 1.6365 0.2926 0.5372 0.039 Uiso 1 2 i calc R . .
C31 C 1.1739(5) 0.2337(4) 0.6314(3) 0.0409(15) Uani 1 2 i d . . .
H31A H 1.1117 0.2306 0.6467 0.049 Uiso 1 2 i calc R . .
H31B H 1.2269 0.2596 0.6699 0.049 Uiso 1 2 i calc R . .
C32 C 1.1658(5) 0.1387(4) 0.6106(3) 0.0446(16) Uani 1 2 i d . . .
H32A H 1.1503 0.1016 0.6485 0.054 Uiso 1 2 i calc R . .
H32B H 1.1119 0.1113 0.5728 0.054 Uiso 1 2 i calc R . .
C33 C 1.2465(5) 0.0535(4) 0.5662(3) 0.0367(14) Uani 1 2 i d . . .
H33A H 1.2066 0.0365 0.5213 0.044 Uiso 1 2 i calc R . .
H33B H 1.2133 0.0091 0.5966 0.044 Uiso 1 2 i calc R . .
C34 C 1.3460(5) 0.0535(4) 0.5621(3) 0.0385(15) Uani 1 2 i d . . .
H34A H 1.3868 0.0731 0.6066 0.046 Uiso 1 2 i calc R . .
H34B H 1.3412 -0.0080 0.5482 0.046 Uiso 1 2 i calc R . .
C35 C 1.4909(4) 0.1250(4) 0.5156(3) 0.0318(13) Uani 1 2 i d . . .
H35A H 1.4973 0.0660 0.5158 0.038 Uiso 1 2 i calc R . .
H35B H 1.5301 0.1627 0.5568 0.038 Uiso 1 2 i calc R . .
C36 C 1.5281(4) 0.1688(4) 0.4554(3) 0.0318(13) Uani 1 2 i d . . .
H36A H 1.5945 0.1687 0.4532 0.038 Uiso 1 2 i calc R . .
H36B H 1.4847 0.1333 0.4146 0.038 Uiso 1 2 i calc R . .
C37 C 1.2859(5) 0.2907(5) 0.8388(5) 0.066(2) Uani 1 2 i d . . .
H37A H 1.2232 0.2509 0.8520 0.079 Uiso 1 2 i calc R . .
H37B H 1.2832 0.2766 0.7901 0.079 Uiso 1 2 i calc R . .
C38 C 1.2952(5) 0.3848(5) 0.8511(4) 0.063(2) Uani 1 2 i d . . .
H38A H 1.2379 0.3928 0.8262 0.075 Uiso 1 2 i calc R . .
H38B H 1.2961 0.3992 0.8995 0.075 Uiso 1 2 i calc R . .
C39 C 1.3998(5) 0.5357(5) 0.8489(4) 0.0491(17) Uani 1 2 i d . . .
H39A H 1.4142 0.5480 0.8983 0.059 Uiso 1 2 i calc R . .
H39B H 1.3401 0.5475 0.8336 0.059 Uiso 1 2 i calc R . .
C40 C 1.4820(5) 0.5944(4) 0.8188(3) 0.0435(15) Uani 1 2 i d . . .
H40A H 1.4687 0.5807 0.7695 0.052 Uiso 1 2 i calc R . .
H40B H 1.4905 0.6578 0.8293 0.052 Uiso 1 2 i calc R . .
C41 C 1.6507(5) 0.6405(5) 0.8200(6) 0.078(3) Uani 1 2 i d . . .
H41A H 1.6567 0.7029 0.8316 0.094 Uiso 1 2 i calc R . .
H41B H 1.6413 0.6293 0.7705 0.094 Uiso 1 2 i calc R . .
C42 C 1.7443(5) 0.6282(5) 0.8499(5) 0.073(3) Uani 1 2 i d . . .
H42A H 1.8019 0.6747 0.8355 0.087 Uiso 1 2 i calc R . .
H42B H 1.7513 0.6365 0.8994 0.087 Uiso 1 2 i calc R . .
C43 C 1.3613(6) 0.1837(5) 0.8510(4) 0.063(2) Uani 1 2 i d . . .
H43A H 1.2945 0.1396 0.8530 0.076 Uiso 1 2 i calc R . .
H43B H 1.4078 0.1670 0.8814 0.076 Uiso 1 2 i calc R . .
C44 C 1.3840(6) 0.1770(5) 0.7807(5) 0.076(3) Uani 1 2 i d . . .
H44A H 1.3771 0.1147 0.7675 0.091 Uiso 1 2 i calc R . .
H44B H 1.3366 0.1916 0.7495 0.091 Uiso 1 2 i calc R . .
C45 C 1.5074(9) 0.2384(6) 0.7098(4) 0.086(3) Uani 1 2 i d . . .
H45A H 1.4670 0.2634 0.6809 0.103 Uiso 1 2 i calc R . .
H45B H 1.4928 0.1762 0.6911 0.103 Uiso 1 2 i calc R . .
C46 C 1.6117(9) 0.2924(6) 0.7096(4) 0.085(3) Uani 1 2 i d . . .
H46A H 1.6524 0.2670 0.7378 0.102 Uiso 1 2 i calc R . .
H46B H 1.6276 0.2909 0.6634 0.102 Uiso 1 2 i calc R . .
C47 C 1.7308(6) 0.4370(7) 0.7297(4) 0.069(3) Uani 1 2 i d . . .
H47A H 1.7414 0.4367 0.6822 0.083 Uiso 1 2 i calc R . .
H47B H 1.7763 0.4137 0.7548 0.083 Uiso 1 2 i calc R . .
C48 C 1.7514(5) 0.5310(6) 0.7579(4) 0.062(2) Uani 1 2 i d . . .
H48A H 1.8186 0.5698 0.7511 0.075 Uiso 1 2 i calc R . .
H48B H 1.7051 0.5534 0.7327 0.075 Uiso 1 2 i calc R . .
C49 C 1.3643(6) 0.2760(6) 0.9481(4) 0.065(2) Uani 1 2 i d . . .
H49A H 1.3584 0.3331 0.9626 0.079 Uiso 1 2 i calc R . .
H49B H 1.3049 0.2264 0.9574 0.079 Uiso 1 2 i calc R . .
C50 C 1.4506(6) 0.2703(6) 0.9886(4) 0.071(2) Uani 1 2 i d . . .
H50A H 1.4426 0.2728 1.0366 0.085 Uiso 1 2 i calc R . .
H50B H 1.4557 0.2122 0.9760 0.085 Uiso 1 2 i calc R . .
C51 C 1.6210(5) 0.3283(5) 1.0088(3) 0.0453(17) Uani 1 2 i d . . .
H51A H 1.6273 0.2762 0.9846 0.054 Uiso 1 2 i calc R . .
H51B H 1.6143 0.3156 1.0558 0.054 Uiso 1 2 i calc R . .
C52 C 1.7098(5) 0.4097(5) 1.0069(3) 0.0499(18) Uani 1 2 i d . . .
H52A H 1.7021 0.4618 1.0300 0.060 Uiso 1 2 i calc R . .
H52B H 1.7674 0.4016 1.0313 0.060 Uiso 1 2 i calc R . .
C53 C 1.8101(5) 0.5083(4) 0.9393(3) 0.0464(17) Uani 1 2 i d . . .
H53A H 1.8689 0.5029 0.9642 0.056 Uiso 1 2 i calc R . .
H53B H 1.7995 0.5594 0.9616 0.056 Uiso 1 2 i calc R . .
C54 C 1.8259(4) 0.5253(5) 0.8683(4) 0.0489(17) Uani 1 2 i d . . .
H54A H 1.8863 0.5791 0.8684 0.059 Uiso 1 2 i calc R . .
H54B H 1.8358 0.4736 0.8463 0.059 Uiso 1 2 i calc R . .
C55 C 1.0437(4) 0.4860(4) 0.5085(3) 0.0338(13) Uani 1 2 i d . . .
H55A H 1.0725 0.5077 0.5558 0.041 Uiso 1 2 i calc R . .
H55B H 1.0194 0.4196 0.5046 0.041 Uiso 1 2 i calc R . .
N1 N 1.0560(3) 0.7344(3) 0.0722(2) 0.0323(11) Uani 1 2 i d . . .
N2 N 1.2065(3) 0.9014(3) 0.3524(2) 0.0295(10) Uani 1 2 i d . . .
N3 N 1.1942(3) 0.2933(3) 0.5783(2) 0.0314(11) Uani 1 2 i d . . .
N4 N 1.5329(3) 0.2621(3) 0.4560(2) 0.0264(10) Uani 1 2 i d . . .
N5 N 1.3667(4) 0.2713(4) 0.8751(3) 0.0496(14) Uani 1 2 i d . . .
N6 N 1.7430(4) 0.5388(4) 0.8291(3) 0.0451(14) Uani 1 2 i d . . .
N7 N 1.1209(4) 0.5192(3) 0.4665(3) 0.0426(13) Uani 1 2 i d . . .
H71 H 1.1448 0.5802 0.4707 0.064 Uiso 1 2 i d R . .
H72 H 1.0953 0.4982 0.4231 0.064 Uiso 1 2 i d R . .
O1 O 0.9684(3) 0.8443(3) 0.1360(2) 0.0379(10) Uani 1 2 i d . . .
O2 O 1.0694(3) 0.9501(3) 0.2579(2) 0.0381(10) Uani 1 2 i d . . .
O3 O 1.0369(3) 0.6304(2) 0.1897(2) 0.0351(9) Uani 1 2 i d . . .
O4 O 1.0710(3) 0.7162(2) 0.32156(19) 0.0326(9) Uani 1 2 i d . . .
O5 O 1.2633(3) 0.8482(3) 0.1171(2) 0.0373(9) Uani 1 2 i d . . .
O6 O 1.3378(3) 0.8949(3) 0.25496(19) 0.0345(9) Uani 1 2 i d . . .
O7 O 1.1954(3) 0.2671(3) 0.43362(18) 0.0314(9) Uani 1 2 i d . . .
O8 O 1.3653(3) 0.2849(2) 0.37274(18) 0.0289(8) Uani 1 2 i d . . .
O9 O 1.3918(3) 0.4330(2) 0.60367(18) 0.0291(8) Uani 1 2 i d . . .
O10 O 1.5526(3) 0.4018(2) 0.56185(18) 0.0271(8) Uani 1 2 i d . . .
O11 O 1.2553(3) 0.1405(2) 0.59081(19) 0.0317(9) Uani 1 2 i d . . .
O12 O 1.3909(3) 0.1133(2) 0.51419(18) 0.0297(8) Uani 1 2 i d . . .
O13 O 1.3831(3) 0.4442(3) 0.8303(2) 0.0410(10) Uani 1 2 i d . . .
O14 O 1.5709(3) 0.5814(3) 0.8449(2) 0.0436(10) Uani 1 2 i d . . .
O15 O 1.4821(4) 0.2375(3) 0.7757(2) 0.0530(12) Uani 1 2 i d . . .
O16 O 1.6331(3) 0.3816(3) 0.7346(2) 0.0452(11) Uani 1 2 i d . . .
O17 O 1.5374(3) 0.3412(3) 0.9788(2) 0.0454(11) Uani 1 2 i d . . .
O18 O 1.7268(3) 0.4279(3) 0.94031(18) 0.0350(9) Uani 1 2 i d . . .
K1 K 1.13029(8) 0.81794(8) 0.21083(6) 0.0289(3) Uani 1 2 i d . . .
K2 K 1.36093(8) 0.27715(7) 0.51460(5) 0.0218(2) Uani 1 2 i d . . .
K3 K 1.55457(8) 0.40413(8) 0.85249(6) 0.0255(2) Uani 1 2 i d . . .
Sn1 Sn 0.63282(3) 0.20147(3) 0.18173(2) 0.04217(12) Uani 1 2 i d . . .
Sn2 Sn 0.67588(3) 0.12265(3) 0.30297(2) 0.03029(10) Uani 1 2 i d . . .
Sn3 Sn 0.75751(4) 0.09525(3) 0.17463(2) 0.04657(13) Uani 1 2 i d . . .
Sn4 Sn 0.83624(3) 0.31036(3) 0.159796(18) 0.03087(10) Uani 1 2 i d . . .
Sn5 Sn 0.75773(3) 0.34390(2) 0.28772(2) 0.02963(10) Uani 1 2 i d . . .
Sn6 Sn 0.83529(3) 0.25967(3) 0.395071(18) 0.03212(10) Uani 1 2 i d . . .
Sn7 Sn 0.88995(3) 0.13537(3) 0.31263(2) 0.03406(11) Uani 1 2 i d . . .
Sn8 Sn 0.96652(3) 0.21216(3) 0.19134(2) 0.03674(11) Uani 1 2 i d . . .
Sn9 Sn 0.96549(3) 0.34741(2) 0.296404(18) 0.02432(9) Uani 1 2 i d . . .

loop_
_atom_site_aniso_label
_atom_site_aniso_U_11
_atom_site_aniso_U_22
_atom_site_aniso_U_33
_atom_site_aniso_U_23
_atom_site_aniso_U_13
_atom_site_aniso_U_12
C1 0.030(3) 0.042(4) 0.044(4) -0.001(3) 0.000(3) 0.011(3)
C2 0.034(3) 0.046(4) 0.048(4) 0.010(3) 0.007(3) 0.015(3)
C3 0.033(3) 0.031(3) 0.065(4) 0.004(3) 0.009(3) 0.013(3)
C4 0.026(3) 0.038(3) 0.061(4) 0.005(3) 0.014(3) 0.019(3)
C5 0.039(3) 0.028(3) 0.047(4) 0.002(3) 0.020(3) 0.016(3)
C6 0.041(4) 0.028(3) 0.042(3) -0.005(3) 0.011(3) 0.012(3)
C7 0.035(3) 0.029(3) 0.045(4) -0.005(3) 0.004(3) 0.011(3)
C8 0.033(3) 0.024(3) 0.053(4) -0.005(3) -0.002(3) 0.003(3)
C9 0.031(3) 0.028(3) 0.052(4) 0.011(3) 0.012(3) 0.009(3)
C10 0.036(3) 0.023(3) 0.045(3) 0.009(2) 0.012(3) 0.014(3)
C11 0.038(4) 0.036(3) 0.040(3) 0.007(3) 0.008(3) 0.013(3)
C12 0.041(4) 0.039(3) 0.035(3) -0.003(3) 0.012(3) 0.014(3)
C13 0.040(4) 0.044(4) 0.031(3) 0.002(3) 0.011(3) 0.017(3)
C14 0.037(3) 0.039(3) 0.039(3) 0.002(3) 0.017(3) 0.016(3)
C15 0.031(3) 0.083(5) 0.035(3) 0.012(3) 0.014(3) 0.026(3)
C16 0.023(3) 0.072(5) 0.046(4) 0.024(3) 0.015(3) 0.010(3)
C17 0.031(3) 0.040(4) 0.049(4) 0.001(3) 0.009(3) 0.009(3)
C18 0.032(3) 0.035(3) 0.043(3) -0.006(3) 0.000(3) 0.010(3)
C19 0.025(3) 0.048(4) 0.053(4) 0.011(3) 0.015(3) 0.017(3)
C20 0.030(3) 0.053(4) 0.043(3) 0.008(3) 0.004(3) 0.023(3)
C21 0.023(3) 0.045(4) 0.035(3) 0.013(3) -0.002(2) 0.012(3)
C22 0.035(3) 0.039(3) 0.026(3) 0.005(2) -0.002(2) 0.004(3)
C23 0.047(4) 0.041(4) 0.034(3) 0.006(3) 0.014(3) 0.022(3)
C24 0.036(3) 0.041(3) 0.042(3) 0.015(3) 0.026(3) 0.021(3)
C25 0.035(3) 0.042(3) 0.044(3) 0.005(3) 0.016(3) 0.026(3)
C26 0.047(4) 0.039(3) 0.037(3) -0.003(3) 0.015(3) 0.025(3)
C27 0.036(3) 0.031(3) 0.028(3) -0.008(2) -0.007(2) 0.018(3)
C28 0.028(3) 0.022(3) 0.041(3) -0.006(2) -0.003(2) 0.007(2)
C29 0.019(3) 0.027(3) 0.050(4) 0.004(3) 0.009(3) 0.004(2)
C30 0.023(3) 0.029(3) 0.052(4) 0.009(3) 0.013(3) 0.014(2)
C31 0.041(4) 0.055(4) 0.038(3) 0.016(3) 0.025(3) 0.025(3)
C32 0.039(4) 0.050(4) 0.051(4) 0.022(3) 0.027(3) 0.017(3)
C33 0.045(4) 0.023(3) 0.040(3) 0.010(2) 0.018(3) 0.006(3)
C34 0.059(4) 0.025(3) 0.041(3) 0.018(3) 0.026(3) 0.018(3)
C35 0.041(3) 0.027(3) 0.036(3) 0.004(2) 0.006(3) 0.022(3)
C36 0.039(3) 0.028(3) 0.037(3) 0.001(2) 0.014(3) 0.019(3)
C37 0.032(4) 0.054(5) 0.111(7) 0.029(5) 0.017(4) 0.011(3)
C38 0.038(4) 0.072(5) 0.092(6) 0.024(4) 0.024(4) 0.030(4)
C39 0.052(4) 0.059(4) 0.053(4) 0.007(3) 0.012(3) 0.039(4)
C40 0.048(4) 0.041(4) 0.052(4) 0.007(3) 0.015(3) 0.027(3)
C41 0.041(4) 0.035(4) 0.151(9) 0.027(5) -0.002(5) 0.008(3)
C42 0.036(4) 0.032(4) 0.145(8) 0.032(4) 0.003(5) 0.006(3)
C43 0.045(4) 0.040(4) 0.092(6) 0.015(4) 0.006(4) 0.001(3)
C44 0.067(6) 0.033(4) 0.112(8) -0.017(4) -0.028(5) 0.016(4)
C45 0.167(11) 0.051(5) 0.037(4) -0.009(4) 0.008(5) 0.043(6)
C46 0.185(12) 0.071(6) 0.046(5) 0.023(4) 0.056(6) 0.090(7)
C47 0.063(5) 0.138(8) 0.048(4) 0.047(5) 0.040(4) 0.071(6)
C48 0.027(4) 0.096(6) 0.074(5) 0.056(5) 0.019(3) 0.025(4)
C49 0.046(4) 0.083(6) 0.071(5) 0.031(4) 0.032(4) 0.018(4)
C50 0.069(6) 0.072(5) 0.071(5) 0.044(4) 0.024(4) 0.017(4)
C51 0.065(5) 0.062(4) 0.031(3) 0.019(3) 0.018(3) 0.043(4)
C52 0.065(5) 0.071(5) 0.023(3) -0.003(3) -0.003(3) 0.040(4)
C53 0.034(4) 0.036(4) 0.057(4) 0.000(3) -0.015(3) 0.006(3)
C54 0.024(3) 0.046(4) 0.071(5) 0.024(3) 0.001(3) 0.008(3)
C55 0.026(3) 0.031(3) 0.043(3) -0.004(3) -0.002(3) 0.013(3)
N1 0.029(3) 0.030(3) 0.037(3) 0.001(2) 0.007(2) 0.010(2)
N2 0.026(2) 0.027(2) 0.036(3) 0.003(2) 0.008(2) 0.009(2)
N3 0.027(3) 0.036(3) 0.037(3) 0.011(2) 0.011(2) 0.017(2)
N4 0.026(2) 0.028(2) 0.033(2) 0.0052(19) 0.0110(19) 0.017(2)
N5 0.034(3) 0.040(3) 0.076(4) 0.018(3) 0.016(3) 0.012(2)
N6 0.025(3) 0.043(3) 0.069(4) 0.028(3) 0.007(3) 0.012(2)
N7 0.027(3) 0.040(3) 0.062(3) 0.000(3) 0.006(2) 0.014(2)
O1 0.028(2) 0.030(2) 0.058(3) 0.0021(19) 0.0055(19) 0.0137(18)
O2 0.040(2) 0.040(2) 0.043(2) 0.0018(19) 0.0179(19) 0.022(2)
O3 0.034(2) 0.023(2) 0.041(2) 0.0002(17) 0.0056(18) 0.0021(17)
O4 0.034(2) 0.0211(19) 0.042(2) 0.0049(17) 0.0076(18) 0.0092(17)
O5 0.026(2) 0.044(2) 0.045(2) 0.0038(19) 0.0094(18) 0.0151(19)
O6 0.026(2) 0.033(2) 0.041(2) 0.0044(18) 0.0097(17) 0.0058(17)
O7 0.026(2) 0.046(2) 0.029(2) 0.0118(17) 0.0047(16) 0.0202(18)
O8 0.027(2) 0.030(2) 0.0278(19) 0.0018(16) 0.0057(16) 0.0077(16)
O9 0.031(2) 0.035(2) 0.029(2) 0.0012(16) 0.0051(16) 0.0202(17)
O10 0.0208(19) 0.0236(19) 0.036(2) -0.0018(16) 0.0054(16) 0.0075(15)
O11 0.031(2) 0.027(2) 0.039(2) 0.0110(17) 0.0170(17) 0.0090(17)
O12 0.038(2) 0.025(2) 0.032(2) 0.0112(16) 0.0123(17) 0.0156(17)
O13 0.038(2) 0.041(2) 0.055(3) 0.014(2) 0.017(2) 0.023(2)
O14 0.042(3) 0.033(2) 0.060(3) 0.012(2) 0.007(2) 0.019(2)
O15 0.074(4) 0.037(3) 0.043(3) -0.005(2) -0.005(2) 0.021(2)
O16 0.059(3) 0.063(3) 0.036(2) 0.015(2) 0.019(2) 0.044(3)
O17 0.055(3) 0.055(3) 0.041(2) 0.024(2) 0.023(2) 0.031(2)
O18 0.041(2) 0.038(2) 0.026(2) 0.0029(17) -0.0005(17) 0.0161(19)
K1 0.0236(6) 0.0228(6) 0.0406(7) 0.0010(5) 0.0103(5) 0.0078(5)
K2 0.0190(5) 0.0249(6) 0.0246(6) 0.0056(4) 0.0063(4) 0.0105(5)
K3 0.0246(6) 0.0279(6) 0.0263(6) 0.0064(5) 0.0068(5) 0.0111(5)
Sn1 0.0293(2) 0.0452(3) 0.0441(3) 0.0129(2) -0.00599(19) 0.00710(19)
Sn2 0.0217(2) 0.0299(2) 0.0398(2) 0.01262(17) 0.01133(16) 0.00721(16)
Sn3 0.0496(3) 0.0278(2) 0.0540(3) -0.0111(2) 0.0132(2) 0.0052(2)
Sn4 0.0374(2) 0.0324(2) 0.02324(19) 0.00841(15) 0.00551(16) 0.01263(18)
Sn5 0.0285(2) 0.0277(2) 0.0410(2) 0.00851(16) 0.01266(17) 0.01734(17)
Sn6 0.0278(2) 0.0465(2) 0.02366(19) 0.00628(17) 0.00923(16) 0.01392(18)
Sn7 0.0321(2) 0.0335(2) 0.0508(3) 0.02286(18) 0.02035(19) 0.02231(18)
Sn8 0.0419(2) 0.0367(2) 0.0426(2) 0.00863(18) 0.02572(19) 0.02123(19)
Sn9 0.01872(18) 0.02451(19) 0.02877(19) 0.00505(15) 0.00516(15) 0.00623(15)

loop_
_atom_type_symbol
_atom_type_description
_atom_type_scat_dispersion_real
_atom_type_scat_dispersion_imag
_atom_type_scat_source
C C 0.0033 0.0016 'International Tables Vol C Tables 4.2.6.8 and 6.1.1.4'
H H 0.0000 0.0000 'International Tables Vol C Tables 4.2.6.8 and 6.1.1.4'
N N 0.0061 0.0033 'International Tables Vol C Tables 4.2.6.8 and 6.1.1.4'
O O 0.0106 0.0060 'International Tables Vol C Tables 4.2.6.8 and 6.1.1.4'
K K 0.2009 0.2494 'International Tables Vol C Tables 4.2.6.8 and 6.1.1.4'
Sn Sn -0.6537 1.4246 'International Tables Vol C Tables 4.2.6.8 and 6.1.1.4'

loop_
_geom_angle_atom_site_label_1
_geom_angle_atom_site_label_2
_geom_angle_atom_site_label_3
_geom_angle
_geom_angle_site_symmetry_1
_geom_angle_site_symmetry_3
_geom_angle_publ_flag
N1 C1 C2 112.8(5) . . ?
N1 C1 H1A 109.0 . . ?
C2 C1 H1A 109.0 . . ?
N1 C1 H1B 109.0 . . ?
C2 C1 H1B 109.0 . . ?
H1A C1 H1B 107.8 . . ?
O1 C2 C1 109.0(5) . . ?
O1 C2 H2A 109.9 . . ?
C1 C2 H2A 109.9 . . ?
O1 C2 H2B 109.9 . . ?
C1 C2 H2B 109.9 . . ?
H2A C2 H2B 108.3 . . ?
O1 C3 C4 108.7(5) . . ?
O1 C3 H3A 109.9 . . ?
C4 C3 H3A 109.9 . . ?
O1 C3 H3B 109.9 . . ?
C4 C3 H3B 109.9 . . ?
H3A C3 H3B 108.3 . . ?
O2 C4 C3 110.8(5) . . ?
O2 C4 H4A 109.5 . . ?
C3 C4 H4A 109.5 . . ?
O2 C4 H4B 109.5 . . ?
C3 C4 H4B 109.5 . . ?
H4A C4 H4B 108.1 . . ?
O2 C5 C6 109.2(4) . . ?
O2 C5 H5A 109.8 . . ?
C6 C5 H5A 109.8 . . ?
O2 C5 H5B 109.8 . . ?
C6 C5 H5B 109.8 . . ?
H5A C5 H5B 108.3 . . ?
N2 C6 C5 114.8(5) . . ?
N2 C6 H6A 108.6 . . ?
C5 C6 H6A 108.6 . . ?
N2 C6 H6B 108.6 . . ?
C5 C6 H6B 108.6 . . ?
H6A C6 H6B 107.5 . . ?
N1 C7 C8 114.2(5) . . ?
N1 C7 H7A 108.7 . . ?
C8 C7 H7A 108.7 . . ?
N1 C7 H7B 108.7 . . ?
C8 C7 H7B 108.7 . . ?
H7A C7 H7B 107.6 . . ?
O3 C8 C7 109.7(5) . . ?
O3 C8 H8A 109.7 . . ?
C7 C8 H8A 109.7 . . ?
O3 C8 H8B 109.7 . . ?
C7 C8 H8B 109.7 . . ?
H8A C8 H8B 108.2 . . ?
O3 C9 C10 109.8(5) . . ?
O3 C9 H9A 109.7 . . ?
C10 C9 H9A 109.7 . . ?
O3 C9 H9B 109.7 . . ?
C10 C9 H9B 109.7 . . ?
H9A C9 H9B 108.2 . . ?
O4 C10 C9 109.1(5) . . ?
O4 C10 H10A 109.9 . . ?
C9 C10 H10A 109.9 . . ?
O4 C10 H10B 109.9 . . ?
C9 C10 H10B 109.9 . . ?
H10A C10 H10B 108.3 . . ?
O4 C11 C12 108.4(5) . . ?
O4 C11 H11A 110.0 . . ?
C12 C11 H11A 110.0 . . ?
O4 C11 H11B 110.0 . . ?
C12 C11 H11B 110.0 . . ?
H11A C11 H11B 108.4 . . ?
N2 C12 C11 113.1(5) . . ?
N2 C12 H12A 108.9 . . ?
C11 C12 H12A 108.9 . . ?
N2 C12 H12B 108.9 . . ?
C11 C12 H12B 108.9 . . ?
H12A C12 H12B 107.8 . . ?
N1 C13 C14 114.6(5) . . ?
N1 C13 H13A 108.6 . . ?
C14 C13 H13A 108.6 . . ?
N1 C13 H13B 108.6 . . ?
C14 C13 H13B 108.6 . . ?
H13A C13 H13B 107.6 . . ?
O5 C14 C13 109.9(5) . . ?
O5 C14 H14A 109.7 . . ?
C13 C14 H14A 109.7 . . ?
O5 C14 H14B 109.7 . . ?
C13 C14 H14B 109.7 . . ?
H14A C14 H14B 108.2 . . ?
O5 C15 C16 109.4(5) . . ?
O5 C15 H15A 109.8 . . ?
C16 C15 H15A 109.8 . . ?
O5 C15 H15B 109.8 . . ?
C16 C15 H15B 109.8 . . ?
H15A C15 H15B 108.2 . . ?
O6 C16 C15 109.3(5) . . ?
O6 C16 H16A 109.8 . . ?
C15 C16 H16A 109.8 . . ?
O6 C16 H16B 109.8 . . ?
C15 C16 H16B 109.8 . . ?
H16A C16 H16B 108.3 . . ?
O6 C17 C18 109.4(5) . . ?
O6 C17 H17A 109.8 . . ?
C18 C17 H17A 109.8 . . ?
O6 C17 H17B 109.8 . . ?
C18 C17 H17B 109.8 . . ?
H17A C17 H17B 108.2 . . ?
N2 C18 C17 114.3(5) . . ?
N2 C18 H18A 108.7 . . ?
C17 C18 H18A 108.7 . . ?
N2 C18 H18B 108.7 . . ?
C17 C18 H18B 108.7 . . ?
H18A C18 H18B 107.6 . . ?
N3 C19 C20 113.6(5) . . ?
N3 C19 H19A 108.9 . . ?
C20 C19 H19A 108.9 . . ?
N3 C19 H19B 108.9 . . ?
C20 C19 H19B 108.9 . . ?
H19A C19 H19B 107.7 . . ?
O7 C20 C19 108.3(5) . . ?
O7 C20 H20A 110.0 . . ?
C19 C20 H20A 110.0 . . ?
O7 C20 H20B 110.0 . . ?
C19 C20 H20B 110.0 . . ?
H20A C20 H20B 108.4 . . ?
O7 C21 C22 109.5(5) . . ?
O7 C21 H21A 109.8 . . ?
C22 C21 H21A 109.8 . . ?
O7 C21 H21B 109.8 . . ?
C22 C21 H21B 109.8 . . ?
H21A C21 H21B 108.2 . . ?
O8 C22 C21 110.8(5) . . ?
O8 C22 H22A 109.5 . . ?
C21 C22 H22A 109.5 . . ?
O8 C22 H22B 109.5 . . ?
C21 C22 H22B 109.5 . . ?
H22A C22 H22B 108.1 . . ?
O8 C23 C24 109.8(5) . . ?
O8 C23 H23A 109.7 . . ?
C24 C23 H23A 109.7 . . ?
O8 C23 H23B 109.7 . . ?
C24 C23 H23B 109.7 . . ?
H23A C23 H23B 108.2 . . ?
N4 C24 C23 113.5(5) . . ?
N4 C24 H24A 108.9 . . ?
C23 C24 H24A 108.9 . . ?
N4 C24 H24B 108.9 . . ?
C23 C24 H24B 108.9 . . ?
H24A C24 H24B 107.7 . . ?
N3 C25 C26 115.0(5) . . ?
N3 C25 H25A 108.5 . . ?
C26 C25 H25A 108.5 . . ?
N3 C25 H25B 108.5 . . ?
C26 C25 H25B 108.5 . . ?
H25A C25 H25B 107.5 . . ?
O9 C26 C25 108.8(5) . . ?
O9 C26 H26A 109.9 . . ?
C25 C26 H26A 109.9 . . ?
O9 C26 H26B 109.9 . . ?
C25 C26 H26B 109.9 . . ?
H26A C26 H26B 108.3 . . ?
O9 C27 C28 109.8(4) . . ?
O9 C27 H27A 109.7 . . ?
C28 C27 H27A 109.7 . . ?
O9 C27 H27B 109.7 . . ?
C28 C27 H27B 109.7 . . ?
H27A C27 H27B 108.2 . . ?
O10 C28 C27 109.5(4) . . ?
O10 C28 H28A 109.8 . . ?
C27 C28 H28A 109.8 . . ?
O10 C28 H28B 109.8 . . ?
C27 C28 H28B 109.8 . . ?
H28A C28 H28B 108.2 . . ?
O10 C29 C30 109.1(4) . . ?
O10 C29 H29A 109.9 . . ?
C30 C29 H29A 109.9 . . ?
O10 C29 H29B 109.9 . . ?
C30 C29 H29B 109.9 . . ?
H29A C29 H29B 108.3 . . ?
N4 C30 C29 114.2(4) . . ?
N4 C30 H30A 108.7 . . ?
C29 C30 H30A 108.7 . . ?
N4 C30 H30B 108.7 . . ?
C29 C30 H30B 108.7 . . ?
H30A C30 H30B 107.6 . . ?
N3 C31 C32 114.0(5) . . ?
N3 C31 H31A 108.7 . . ?
C32 C31 H31A 108.7 . . ?
N3 C31 H31B 108.7 . . ?
C32 C31 H31B 108.7 . . ?
H31A C31 H31B 107.6 . . ?
O11 C32 C31 110.1(5) . . ?
O11 C32 H32A 109.6 . . ?
C31 C32 H32A 109.6 . . ?
O11 C32 H32B 109.6 . . ?
C31 C32 H32B 109.6 . . ?
H32A C32 H32B 108.2 . . ?
O11 C33 C34 109.0(5) . . ?
O11 C33 H33A 109.9 . . ?
C34 C33 H33A 109.9 . . ?
O11 C33 H33B 109.9 . . ?
C34 C33 H33B 109.9 . . ?
H33A C33 H33B 108.3 . . ?
O12 C34 C33 109.4(5) . . ?
O12 C34 H34A 109.8 . . ?
C33 C34 H34A 109.8 . . ?
O12 C34 H34B 109.8 . . ?
C33 C34 H34B 109.8 . . ?
H34A C34 H34B 108.2 . . ?
O12 C35 C36 109.5(4) . . ?
O12 C35 H35A 109.8 . . ?
C36 C35 H35A 109.8 . . ?
O12 C35 H35B 109.8 . . ?
C36 C35 H35B 109.8 . . ?
H35A C35 H35B 108.2 . . ?
N4 C36 C35 112.9(4) . . ?
N4 C36 H36A 109.0 . . ?
C35 C36 H36A 109.0 . . ?
N4 C36 H36B 109.0 . . ?
C35 C36 H36B 109.0 . . ?
H36A C36 H36B 107.8 . . ?
N5 C37 C38 113.7(7) . . ?
N5 C37 H37A 108.8 . . ?
C38 C37 H37A 108.8 . . ?
N5 C37 H37B 108.8 . . ?
C38 C37 H37B 108.8 . . ?
H37A C37 H37B 107.7 . . ?
O13 C38 C37 110.5(6) . . ?
O13 C38 H38A 109.6 . . ?
C37 C38 H38A 109.6 . . ?
O13 C38 H38B 109.6 . . ?
C37 C38 H38B 109.6 . . ?
H38A C38 H38B 108.1 . . ?
O13 C39 C40 110.0(5) . . ?
O13 C39 H39A 109.7 . . ?
C40 C39 H39A 109.7 . . ?
O13 C39 H39B 109.7 . . ?
C40 C39 H39B 109.7 . . ?
H39A C39 H39B 108.2 . . ?
O14 C40 C39 109.5(5) . . ?
O14 C40 H40A 109.8 . . ?
C39 C40 H40A 109.8 . . ?
O14 C40 H40B 109.8 . . ?
C39 C40 H40B 109.8 . . ?
H40A C40 H40B 108.2 . . ?
O14 C41 C42 109.6(6) . . ?
O14 C41 H41A 109.8 . . ?
C42 C41 H41A 109.8 . . ?
O14 C41 H41B 109.8 . . ?
C42 C41 H41B 109.8 . . ?
H41A C41 H41B 108.2 . . ?
N6 C42 C41 112.0(6) . . ?
N6 C42 H42A 109.2 . . ?
C41 C42 H42A 109.2 . . ?
N6 C42 H42B 109.2 . . ?
C41 C42 H42B 109.2 . . ?
H42A C42 H42B 107.9 . . ?
N5 C43 C44 114.5(6) . . ?
N5 C43 H43A 108.6 . . ?
C44 C43 H43A 108.6 . . ?
N5 C43 H43B 108.6 . . ?
C44 C43 H43B 108.6 . . ?
H43A C43 H43B 107.6 . . ?
O15 C44 C43 110.9(6) . . ?
O15 C44 H44A 109.5 . . ?
C43 C44 H44A 109.5 . . ?
O15 C44 H44B 109.5 . . ?
C43 C44 H44B 109.5 . . ?
H44A C44 H44B 108.1 . . ?
O15 C45 C46 111.4(7) . . ?
O15 C45 H45A 109.4 . . ?
C46 C45 H45A 109.4 . . ?
O15 C45 H45B 109.4 . . ?
C46 C45 H45B 109.4 . . ?
H45A C45 H45B 108.0 . . ?
O16 C46 C45 110.0(7) . . ?
O16 C46 H46A 109.7 . . ?
C45 C46 H46A 109.7 . . ?
O16 C46 H46B 109.7 . . ?
C45 C46 H46B 109.7 . . ?
H46A C46 H46B 108.2 . . ?
O16 C47 C48 110.0(5) . . ?
O16 C47 H47A 109.7 . . ?
C48 C47 H47A 109.7 . . ?
O16 C47 H47B 109.7 . . ?
C48 C47 H47B 109.7 . . ?
H47A C47 H47B 108.2 . . ?
N6 C48 C47 113.5(6) . . ?
N6 C48 H48A 108.9 . . ?
C47 C48 H48A 108.9 . . ?
N6 C48 H48B 108.9 . . ?
C47 C48 H48B 108.9 . . ?
H48A C48 H48B 107.7 . . ?
C50 C49 N5 114.6(7) . . ?
C50 C49 H49A 108.6 . . ?
N5 C49 H49A 108.6 . . ?
C50 C49 H49B 108.6 . . ?
N5 C49 H49B 108.6 . . ?
H49A C49 H49B 107.6 . . ?
O17 C50 C49 111.0(6) . . ?
O17 C50 H50A 109.4 . . ?
C49 C50 H50A 109.4 . . ?
O17 C50 H50B 109.4 . . ?
C49 C50 H50B 109.4 . . ?
H50A C50 H50B 108.0 . . ?
O17 C51 C52 110.0(5) . . ?
O17 C51 H51A 109.7 . . ?
C52 C51 H51A 109.7 . . ?
O17 C51 H51B 109.7 . . ?
C52 C51 H51B 109.7 . . ?
H51A C51 H51B 108.2 . . ?
O18 C52 C51 112.2(5) . . ?
O18 C52 H52A 109.2 . . ?
C51 C52 H52A 109.2 . . ?
O18 C52 H52B 109.2 . . ?
C51 C52 H52B 109.2 . . ?
H52A C52 H52B 107.9 . . ?
O18 C53 C54 109.9(5) . . ?
O18 C53 H53A 109.7 . . ?
C54 C53 H53A 109.7 . . ?
O18 C53 H53B 109.7 . . ?
C54 C53 H53B 109.7 . . ?
H53A C53 H53B 108.2 . . ?
N6 C54 C53 112.7(6) . . ?
N6 C54 H54A 109.1 . . ?
C53 C54 H54A 109.1 . . ?
N6 C54 H54B 109.1 . . ?
C53 C54 H54B 109.1 . . ?
H54A C54 H54B 107.8 . . ?
N7 C55 C55 114.8(6) . 2_766 ?
N7 C55 H55A 108.6 . . ?
C55 C55 H55A 108.6 2_766 . ?
N7 C55 H55B 108.6 . . ?
C55 C55 H55B 108.6 2_766 . ?
H55A C55 H55B 107.6 . . ?
C7 N1 C1 110.2(5) . . ?
C7 N1 C13 110.7(4) . . ?
C1 N1 C13 108.1(5) . . ?
C7 N1 K1 106.7(3) . . ?
C1 N1 K1 113.1(3) . . ?
C13 N1 K1 108.1(3) . . ?
C12 N2 C18 109.0(5) . . ?
C12 N2 C6 110.7(4) . . ?
C18 N2 C6 110.3(4) . . ?
C12 N2 K1 111.7(3) . . ?
C18 N2 K1 110.3(3) . . ?
C6 N2 K1 104.9(3) . . ?
C31 N3 C25 109.8(5) . . ?
C31 N3 C19 110.4(5) . . ?
C25 N3 C19 109.9(5) . . ?
C31 N3 K2 108.9(3) . . ?
C25 N3 K2 110.1(3) . . ?
C19 N3 K2 107.6(3) . . ?
C30 N4 C36 109.0(4) . . ?
C30 N4 C24 109.9(4) . . ?
C36 N4 C24 109.7(4) . . ?
C30 N4 K2 109.5(3) . . ?
C36 N4 K2 109.9(3) . . ?
C24 N4 K2 108.8(3) . . ?
C43 N5 C37 109.8(6) . . ?
C43 N5 C49 109.9(6) . . ?
C37 N5 C49 111.5(6) . . ?
C43 N5 K3 108.5(4) . . ?
C37 N5 K3 109.7(4) . . ?
C49 N5 K3 107.3(4) . . ?
C48 N6 C42 110.3(6) . . ?
C48 N6 C54 109.2(5) . . ?
C42 N6 C54 109.4(6) . . ?
C48 N6 K3 109.0(4) . . ?
C42 N6 K3 108.0(4) . . ?
C54 N6 K3 110.9(4) . . ?
C55 N7 H71 109.2 . . ?
C55 N7 H72 109.1 . . ?
H71 N7 H72 109.5 . . ?
C2 O1 C3 111.6(5) . . ?
C2 O1 K1 117.6(3) . . ?
C3 O1 K1 114.0(3) . . ?
C5 O2 C4 111.6(4) . . ?
C5 O2 K1 119.5(3) . . ?
C4 O2 K1 113.8(3) . . ?
C8 O3 C9 111.4(4) . . ?
C8 O3 K1 118.3(3) . . ?
C9 O3 K1 112.9(3) . . ?
C10 O4 C11 110.7(4) . . ?
C10 O4 K1 115.8(3) . . ?
C11 O4 K1 117.3(3) . . ?
C15 O5 C14 111.4(4) . . ?
C15 O5 K1 115.6(3) . . ?
C14 O5 K1 118.5(3) . . ?
C17 O6 C16 110.4(5) . . ?
C17 O6 K1 117.5(3) . . ?
C16 O6 K1 114.2(3) . . ?
C21 O7 C20 110.6(4) . . ?
C21 O7 K2 118.4(3) . . ?
C20 O7 K2 118.0(3) . . ?
C23 O8 C22 111.6(4) . . ?
C23 O8 K2 114.8(3) . . ?
C22 O8 K2 108.4(3) . . ?
C27 O9 C26 111.4(4) . . ?
C27 O9 K2 114.2(3) . . ?
C26 O9 K2 118.5(3) . . ?
C28 O10 C29 110.7(4) . . ?
C28 O10 K2 116.4(3) . . ?
C29 O10 K2 117.2(3) . . ?
C32 O11 C33 110.8(4) . . ?
C32 O11 K2 120.0(3) . . ?
C33 O11 K2 113.5(3) . . ?
C35 O12 C34 111.1(4) . . ?
C35 O12 K2 113.1(3) . . ?
C34 O12 K2 116.6(3) . . ?
C39 O13 C38 111.6(5) . . ?
C39 O13 K3 113.6(4) . . ?
C38 O13 K3 118.6(4) . . ?
C41 O14 C40 110.2(5) . . ?
C41 O14 K3 118.9(4) . . ?
C40 O14 K3 116.3(3) . . ?
C45 O15 C44 114.2(7) . . ?
C45 O15 K3 115.7(4) . . ?
C44 O15 K3 117.9(4) . . ?
C46 O16 C47 111.4(7) . . ?
C46 O16 K3 115.9(4) . . ?
C47 O16 K3 118.6(4) . . ?
C51 O17 C50 111.2(5) . . ?
C51 O17 K3 113.9(3) . . ?
C50 O17 K3 119.4(4) . . ?
C52 O18 C53 111.4(5) . . ?
C52 O18 K3 113.4(4) . . ?
C53 O18 K3 117.5(3) . . ?
O2 K1 O3 132.17(13) . . ?
O2 K1 O5 122.26(13) . . ?
O3 K1 O5 100.33(12) . . ?
O2 K1 O4 91.82(12) . . ?
O3 K1 O4 60.13(11) . . ?
O5 K1 O4 141.47(12) . . ?
O2 K1 O1 60.53(12) . . ?
O3 K1 O1 92.48(12) . . ?
O5 K1 O1 101.78(12) . . ?
O4 K1 O1 111.30(12) . . ?
O2 K1 O6 102.20(12) . . ?
O3 K1 O6 118.75(12) . . ?
O5 K1 O6 59.67(11) . . ?
O4 K1 O6 98.73(12) . . ?
O1 K1 O6 144.95(12) . . ?
O2 K1 N1 118.84(13) . . ?
O3 K1 N1 61.59(12) . . ?
O5 K1 N1 61.36(12) . . ?
O4 K1 N1 120.30(12) . . ?
O1 K1 N1 59.59(12) . . ?
O6 K1 N1 119.70(12) . . ?
O2 K1 N2 61.70(13) . . ?
O3 K1 N2 117.92(13) . . ?
O5 K1 N2 118.62(12) . . ?
O4 K1 N2 59.31(12) . . ?
O1 K1 N2 120.89(12) . . ?
O6 K1 N2 60.15(12) . . ?
N1 K1 N2 179.42(14) . . ?
O7 K2 O10 139.70(12) . . ?
O7 K2 O11 93.17(12) . . ?
O10 K2 O11 122.62(12) . . ?
O7 K2 O12 113.89(12) . . ?
O10 K2 O12 101.05(11) . . ?
O11 K2 O12 59.60(11) . . ?
O7 K2 O9 99.98(11) . . ?
O10 K2 O9 59.22(10) . . ?
O11 K2 O9 100.00(11) . . ?
O12 K2 O9 140.27(11) . . ?
O7 K2 O8 61.04(11) . . ?
O10 K2 O8 99.03(11) . . ?
O11 K2 O8 132.44(11) . . ?
O12 K2 O8 93.18(11) . . ?
O9 K2 O8 122.18(11) . . ?
O7 K2 N3 61.36(12) . . ?
O10 K2 N3 118.09(12) . . ?
O11 K2 N3 60.33(12) . . ?
O12 K2 N3 119.21(12) . . ?
O9 K2 N3 59.77(12) . . ?
O8 K2 N3 121.38(12) . . ?
O7 K2 N4 120.89(12) . . ?
O10 K2 N4 60.31(11) . . ?
O11 K2 N4 118.87(12) . . ?
O12 K2 N4 60.40(11) . . ?
O9 K2 N4 118.92(12) . . ?
O8 K2 N4 60.80(11) . . ?
N3 K2 N4 177.75(13) . . ?
O14 K3 O17 116.03(14) . . ?
O14 K3 O15 141.33(14) . . ?
O17 K3 O15 98.01(14) . . ?
O14 K3 O18 101.19(12) . . ?
O17 K3 O18 61.06(13) . . ?
O15 K3 O18 111.52(13) . . ?
O14 K3 O16 98.56(13) . . ?
O17 K3 O16 140.23(13) . . ?
O15 K3 O16 59.69(15) . . ?
O18 K3 O16 94.83(12) . . ?
O14 K3 O13 60.05(12) . . ?
O17 K3 O13 100.26(13) . . ?
O15 K3 O13 97.87(14) . . ?
O18 K3 O13 146.48(13) . . ?
O16 K3 O13 114.33(13) . . ?
O14 K3 N5 118.37(15) . . ?
O17 K3 N5 61.34(16) . . ?
O15 K3 N5 61.70(16) . . ?
O18 K3 N5 119.81(15) . . ?
O16 K3 N5 119.43(16) . . ?
O13 K3 N5 60.55(14) . . ?
O14 K3 N6 61.21(14) . . ?
O17 K3 N6 119.01(15) . . ?
O15 K3 N6 118.43(17) . . ?
O18 K3 N6 60.63(13) . . ?
O16 K3 N6 60.57(16) . . ?
O13 K3 N6 118.99(14) . . ?
N5 K3 N6 179.52(16) . . ?
Sn2 Sn1 Sn3 62.765(15) . . ?
Sn2 Sn1 Sn5 69.622(14) . . ?
Sn3 Sn1 Sn5 99.499(16) . . ?
Sn2 Sn1 Sn4 99.518(16) . . ?
Sn3 Sn1 Sn4 66.839(15) . . ?
Sn5 Sn1 Sn4 61.992(13) . . ?
Sn1 Sn2 Sn6 109.654(16) . . ?
Sn1 Sn2 Sn3 59.131(16) . . ?
Sn6 Sn2 Sn3 107.945(16) . . ?
Sn1 Sn2 Sn7 107.830(16) . . ?
Sn6 Sn2 Sn7 58.255(13) . . ?
Sn3 Sn2 Sn7 60.765(14) . . ?
Sn8 Sn3 Sn1 111.186(18) . . ?
Sn8 Sn3 Sn2 108.256(17) . . ?
Sn1 Sn3 Sn2 58.104(14) . . ?
Sn8 Sn3 Sn7 58.301(14) . . ?
Sn1 Sn3 Sn7 106.395(17) . . ?
Sn2 Sn3 Sn7 59.992(13) . . ?
Sn8 Sn3 Sn4 56.477(13) . . ?
Sn1 Sn3 Sn4 56.841(14) . . ?
Sn2 Sn3 Sn4 90.645(14) . . ?
Sn7 Sn3 Sn4 89.159(14) . . ?
Sn8 Sn4 Sn1 110.423(17) . . ?
Sn8 Sn4 Sn5 108.294(15) . . ?
Sn1 Sn4 Sn5 58.776(14) . . ?
Sn8 Sn4 Sn9 59.158(13) . . ?
Sn1 Sn4 Sn9 106.689(15) . . ?
Sn5 Sn4 Sn9 59.595(12) . . ?
Sn8 Sn4 Sn3 56.203(14) . . ?
Sn1 Sn4 Sn3 56.320(14) . . ?
Sn5 Sn4 Sn3 91.095(14) . . ?
Sn9 Sn4 Sn3 90.107(14) . . ?
Sn6 Sn5 Sn1 108.405(16) . . ?
Sn6 Sn5 Sn9 59.390(12) . . ?
Sn1 Sn5 Sn9 107.710(16) . . ?
Sn6 Sn5 Sn4 107.903(15) . . ?
Sn1 Sn5 Sn4 59.232(14) . . ?
Sn9 Sn5 Sn4 60.416(12) . . ?
Sn7 Sn6 Sn2 63.296(14) . . ?
Sn7 Sn6 Sn5 99.405(15) . . ?
Sn2 Sn6 Sn5 69.444(13) . . ?
Sn7 Sn6 Sn9 66.184(13) . . ?
Sn2 Sn6 Sn9 99.123(15) . . ?
Sn5 Sn6 Sn9 61.812(13) . . ?
Sn6 Sn7 Sn8 112.323(16) . . ?
Sn6 Sn7 Sn2 58.449(13) . . ?
Sn8 Sn7 Sn2 107.388(16) . . ?
Sn6 Sn7 Sn3 106.862(16) . . ?
Sn8 Sn7 Sn3 58.003(15) . . ?
Sn2 Sn7 Sn3 59.244(14) . . ?
Sn6 Sn7 Sn9 57.421(12) . . ?
Sn8 Sn7 Sn9 57.333(12) . . ?
Sn2 Sn7 Sn9 90.974(13) . . ?
Sn3 Sn7 Sn9 90.125(14) . . ?
Sn3 Sn8 Sn4 67.320(15) . . ?
Sn3 Sn8 Sn7 63.696(15) . . ?
Sn4 Sn8 Sn7 98.651(15) . . ?
Sn3 Sn8 Sn9 98.643(15) . . ?
Sn4 Sn8 Sn9 62.396(13) . . ?
Sn7 Sn8 Sn9 65.993(13) . . ?
Sn6 Sn9 Sn8 110.712(16) . . ?
Sn6 Sn9 Sn5 58.798(12) . . ?
Sn8 Sn9 Sn5 108.036(15) . . ?
Sn6 Sn9 Sn4 107.090(15) . . ?
Sn8 Sn9 Sn4 58.446(13) . . ?
Sn5 Sn9 Sn4 59.989(12) . . ?
Sn6 Sn9 Sn7 56.395(12) . . ?
Sn8 Sn9 Sn7 56.674(12) . . ?
Sn5 Sn9 Sn7 91.499(13) . . ?
Sn4 Sn9 Sn7 90.608(14) . . ?

loop_
_geom_bond_atom_site_label_1
_geom_bond_atom_site_label_2
_geom_bond_distance
_geom_bond_site_symmetry_2
_geom_bond_publ_flag
C1 N1 1.477(7) . ?
C1 C2 1.502(9) . ?
C1 H1A 0.9900 . ?
C1 H1B 0.9900 . ?
C2 O1 1.428(7) . ?
C2 H2A 0.9900 . ?
C2 H2B 0.9900 . ?
C3 O1 1.434(7) . ?
C3 C4 1.461(9) . ?
C3 H3A 0.9900 . ?
C3 H3B 0.9900 . ?
C4 O2 1.446(7) . ?
C4 H4A 0.9900 . ?
C4 H4B 0.9900 . ?
C5 O2 1.428(7) . ?
C5 C6 1.496(8) . ?
C5 H5A 0.9900 . ?
C5 H5B 0.9900 . ?
C6 N2 1.484(7) . ?
C6 H6A 0.9900 . ?
C6 H6B 0.9900 . ?
C7 N1 1.460(7) . ?
C7 C8 1.506(9) . ?
C7 H7A 0.9900 . ?
C7 H7B 0.9900 . ?
C8 O3 1.425(7) . ?
C8 H8A 0.9900 . ?
C8 H8B 0.9900 . ?
C9 O3 1.427(7) . ?
C9 C10 1.504(8) . ?
C9 H9A 0.9900 . ?
C9 H9B 0.9900 . ?
C10 O4 1.424(6) . ?
C10 H10A 0.9900 . ?
C10 H10B 0.9900 . ?
C11 O4 1.428(7) . ?
C11 C12 1.508(8) . ?
C11 H11A 0.9900 . ?
C11 H11B 0.9900 . ?
C12 N2 1.467(7) . ?
C12 H12A 0.9900 . ?
C12 H12B 0.9900 . ?
C13 N1 1.483(7) . ?
C13 C14 1.492(8) . ?
C13 H13A 0.9900 . ?
C13 H13B 0.9900 . ?
C14 O5 1.428(7) . ?
C14 H14A 0.9900 . ?
C14 H14B 0.9900 . ?
C15 O5 1.415(7) . ?
C15 C16 1.493(10) . ?
C15 H15A 0.9900 . ?
C15 H15B 0.9900 . ?
C16 O6 1.436(7) . ?
C16 H16A 0.9900 . ?
C16 H16B 0.9900 . ?
C17 O6 1.407(7) . ?
C17 C18 1.524(9) . ?
C17 H17A 0.9900 . ?
C17 H17B 0.9900 . ?
C18 N2 1.473(7) . ?
C18 H18A 0.9900 . ?
C18 H18B 0.9900 . ?
C19 N3 1.474(8) . ?
C19 C20 1.502(8) . ?
C19 H19A 0.9900 . ?
C19 H19B 0.9900 . ?
C20 O7 1.441(7) . ?
C20 H20A 0.9900 . ?
C20 H20B 0.9900 . ?
C21 O7 1.423(7) . ?
C21 C22 1.478(8) . ?
C21 H21A 0.9900 . ?
C21 H21B 0.9900 . ?
C22 O8 1.438(7) . ?
C22 H22A 0.9900 . ?
C22 H22B 0.9900 . ?
C23 O8 1.423(7) . ?
C23 C24 1.509(9) . ?
C23 H23A 0.9900 . ?
C23 H23B 0.9900 . ?
C24 N4 1.479(7) . ?
C24 H24A 0.9900 . ?
C24 H24B 0.9900 . ?
C25 N3 1.464(7) . ?
C25 C26 1.496(8) . ?
C25 H25A 0.9900 . ?
C25 H25B 0.9900 . ?
C26 O9 1.436(7) . ?
C26 H26A 0.9900 . ?
C26 H26B 0.9900 . ?
C27 O9 1.407(6) . ?
C27 C28 1.489(8) . ?
C27 H27A 0.9900 . ?
C27 H27B 0.9900 . ?
C28 O10 1.423(6) . ?
C28 H28A 0.9900 . ?
C28 H28B 0.9900 . ?
C29 O10 1.431(6) . ?
C29 C30 1.497(8) . ?
C29 H29A 0.9900 . ?
C29 H29B 0.9900 . ?
C30 N4 1.470(7) . ?
C30 H30A 0.9900 . ?
C30 H30B 0.9900 . ?
C31 N3 1.455(7) . ?
C31 C32 1.524(9) . ?
C31 H31A 0.9900 . ?
C31 H31B 0.9900 . ?
C32 O11 1.419(7) . ?
C32 H32A 0.9900 . ?
C32 H32B 0.9900 . ?
C33 O11 1.419(7) . ?
C33 C34 1.487(9) . ?
C33 H33A 0.9900 . ?
C33 H33B 0.9900 . ?
C34 O12 1.439(6) . ?
C34 H34A 0.9900 . ?
C34 H34B 0.9900 . ?
C35 O12 1.419(7) . ?
C35 C36 1.493(8) . ?
C35 H35A 0.9900 . ?
C35 H35B 0.9900 . ?
C36 N4 1.478(7) . ?
C36 H36A 0.9900 . ?
C36 H36B 0.9900 . ?
C37 N5 1.471(9) . ?
C37 C38 1.476(11) . ?
C37 H37A 0.9900 . ?
C37 H37B 0.9900 . ?
C38 O13 1.427(8) . ?
C38 H38A 0.9900 . ?
C38 H38B 0.9900 . ?
C39 O13 1.426(8) . ?
C39 C40 1.457(9) . ?
C39 H39A 0.9900 . ?
C39 H39B 0.9900 . ?
C40 O14 1.454(7) . ?
C40 H40A 0.9900 . ?
C40 H40B 0.9900 . ?
C41 O14 1.383(9) . ?
C41 C42 1.534(10) . ?
C41 H41A 0.9900 . ?
C41 H41B 0.9900 . ?
C42 N6 1.473(9) . ?
C42 H42A 0.9900 . ?
C42 H42B 0.9900 . ?
C43 N5 1.441(9) . ?
C43 C44 1.503(12) . ?
C43 H43A 0.9900 . ?
C43 H43B 0.9900 . ?
C44 O15 1.439(10) . ?
C44 H44A 0.9900 . ?
C44 H44B 0.9900 . ?
C45 O15 1.420(9) . ?
C45 C46 1.469(14) . ?
C45 H45A 0.9900 . ?
C45 H45B 0.9900 . ?
C46 O16 1.407(9) . ?
C46 H46A 0.9900 . ?
C46 H46B 0.9900 . ?
C47 O16 1.411(9) . ?
C47 C48 1.498(12) . ?
C47 H47A 0.9900 . ?
C47 H47B 0.9900 . ?
C48 N6 1.460(9) . ?
C48 H48A 0.9900 . ?
C48 H48B 0.9900 . ?
C49 C50 1.471(11) . ?
C49 N5 1.477(10) . ?
C49 H49A 0.9900 . ?
C49 H49B 0.9900 . ?
C50 O17 1.412(9) . ?
C50 H50A 0.9900 . ?
C50 H50B 0.9900 . ?
C51 O17 1.404(8) . ?
C51 C52 1.481(10) . ?
C51 H51A 0.9900 . ?
C51 H51B 0.9900 . ?
C52 O18 1.419(7) . ?
C52 H52A 0.9900 . ?
C52 H52B 0.9900 . ?
C53 O18 1.425(7) . ?
C53 C54 1.501(10) . ?
C53 H53A 0.9900 . ?
C53 H53B 0.9900 . ?
C54 N6 1.474(8) . ?
C54 H54A 0.9900 . ?
C54 H54B 0.9900 . ?
C55 N7 1.458(8) . ?
C55 C55 1.532(11) 2_766 ?
C55 H55A 0.9900 . ?
C55 H55B 0.9900 . ?
N1 K1 2.948(5) . ?
N2 K1 3.004(5) . ?
N3 K2 2.999(5) . ?
N4 K2 3.012(4) . ?
N5 K3 2.921(5) . ?
N6 K3 2.943(5) . ?
N7 H71 0.9100 . ?
N7 H72 0.9100 . ?
O1 K1 2.862(4) . ?
O2 K1 2.770(4) . ?
O3 K1 2.807(4) . ?
O4 K1 2.862(4) . ?
O5 K1 2.818(4) . ?
O6 K1 2.870(4) . ?
O7 K2 2.734(4) . ?
O8 K2 2.879(4) . ?
O9 K2 2.877(4) . ?
O10 K2 2.827(4) . ?
O11 K2 2.828(4) . ?
O12 K2 2.834(4) . ?
O13 K3 2.836(4) . ?
O14 K3 2.789(4) . ?
O15 K3 2.803(4) . ?
O16 K3 2.830(4) . ?
O17 K3 2.792(4) . ?
O18 K3 2.824(4) . ?
Sn1 Sn2 2.9229(6) . ?
Sn1 Sn3 2.9551(7) . ?
Sn1 Sn5 2.9587(6) . ?
Sn1 Sn4 2.9729(6) . ?
Sn2 Sn6 2.9425(6) . ?
Sn2 Sn3 3.0611(6) . ?
Sn2 Sn7 3.0846(5) . ?
Sn3 Sn8 2.9406(6) . ?
Sn3 Sn7 3.1084(7) . ?
Sn3 Sn4 3.2650(6) . ?
Sn4 Sn8 2.9500(6) . ?
Sn4 Sn5 3.0547(5) . ?
Sn4 Sn9 3.0677(5) . ?
Sn5 Sn6 2.9525(5) . ?
Sn5 Sn9 3.0425(5) . ?
Sn6 Sn7 2.9364(6) . ?
Sn6 Sn9 2.9708(5) . ?
Sn7 Sn8 2.9502(6) . ?
Sn7 Sn9 3.2253(5) . ?
Sn8 Sn9 2.9723(5) . ?
